data_1567641
loop_
_publ_author_name
'Chen, Hao'
'Li, Tian-Ren'
'Sakai, Naomi'
'Besnard, Celine'
'Gu\'en\'ee, Laure'
'Pupier, Marion'
'Viger-Gravel, Jasmine'
'Tiefenbacher, Konrad'
'Matile, Stefan'

_publ_section_title
;
 Decoded fingerprints of hyperresponsive, expanding product space:
 polyether cascade cyclizations as tools to elucidate supramolecular
 catalysis
;
_journal_issue 35
_journal_name_full 'Chemical Science'
_journal_page_first 10273
_journal_page_last 10280
_journal_paper_doi 10.1039/D2SC03991E
_journal_volume 13
_journal_year 2022
_chemical_formula_moiety 'C21 H29 Br O4'
_chemical_formula_sum 'C21 H29 Br O4'
_chemical_formula_weight 425.35
_space_group_crystal_system triclinic
_space_group_IT_number 2
_space_group_name_Hall '-P 1'
_space_group_name_H-M_alt 'P -1'
_atom_sites_solution_hydrogens geom
_atom_sites_solution_primary dual
_audit_creation_date 2022-01-20
_audit_creation_method
;
Olex2 1.5
(compiled 2021.12.09 svn.r5202d8cf for OlexSys, GUI svn.r6439)
;
_audit_update_record
;
2022-06-02 deposited with the CCDC.	2022-08-18 downloaded from the CCDC.
;
_cell_angle_alpha 91.523(4)
_cell_angle_beta 91.016(4)
_cell_angle_gamma 93.880(2)
_cell_formula_units_Z 2
_cell_length_a 6.36017(18)
_cell_length_b 7.8529(2)
_cell_length_c 20.1551(10)
_cell_measurement_reflns_used 16122
_cell_measurement_temperature 129(14)
_cell_measurement_theta_max 74.2050
_cell_measurement_theta_min 4.3050
_cell_volume 1003.81(6)
_computing_cell_refinement 'CrysAlisPro 1.171.41.89a (Rigaku OD, 2020)'
_computing_data_collection 'CrysAlisPro 1.171.41.89a (Rigaku OD, 2020)'
_computing_data_reduction 'CrysAlisPro 1.171.41.89a (Rigaku OD, 2020)'
_computing_molecular_graphics 'Olex2 1.5 (Dolomanov et al., 2009)'
_computing_publication_material 'Olex2 1.5 (Dolomanov et al., 2009)'
_computing_structure_refinement 'SHELXL 2018/3 (Sheldrick, 2015)'
_computing_structure_solution 'SHELXT  (Sheldrick, 2015)'
_diffrn_ambient_environment N~2~
_diffrn_ambient_temperature 129(14)
_diffrn_detector 'Hybrid Pixel Array Detector'
_diffrn_detector_area_resol_mean 10.0000
_diffrn_detector_type 'HyPix-Arc 150'
_diffrn_measured_fraction_theta_full 0.998
_diffrn_measured_fraction_theta_max 0.967
_diffrn_measurement_details
;
List of Runs (angles in degrees, time in seconds):

  # Type    Start    End  Width  t~exp~   \w     \q     \k     \f   Frames
#--------------------------------------------------------------------------
  1  \w     10.00  35.00   0.50    0.51    --   14.00  29.00  -9.83   50
  2  \w     11.00  36.00   0.50    0.51    --   18.00  28.00   3.95   50
  3  \w     10.00  35.00   0.50    0.51    --   14.00  29.00  33.91   50
  4  \w     15.00  41.00   0.50    0.51    --   18.00  28.00  54.87   52
  5  \w     37.00  99.00   0.50    0.51    --   62.00  22.00-122.79  124
  6  \w     50.00  84.00   0.50    0.51    --   81.25  21.00-125.36   68
  7  \w     34.00  62.00   0.50    0.51    --   66.78  21.00-146.73   56
  8  \w     49.00  74.00   0.50    0.51    --   81.25  20.00-159.92   50
  9  \w     50.00  98.00   0.50    0.51    --   81.25  21.00  16.43   96
 10  \w     54.00 101.00   0.50    0.51    --   81.25  20.00  45.12   94
 11  \w     48.00  82.00   0.50    0.51    --   81.25  21.00 169.95   68
 12  \w    102.00 128.00   0.50    0.51    --   81.25  19.00 145.85   52
 13  \w    102.00 132.00   0.50    0.51    --   81.25  21.00 169.95   60
 14  \w     49.00  75.00   0.50    0.51    --   81.25  19.00 145.85   52
 15  \w     45.00 116.00   0.50    0.51    --   81.25  17.00 105.79  142
 16  \w     35.00  84.00   0.50    0.51    --   76.98   0.00  90.00   98
 17  \w     46.00  92.00   0.50    0.51    --   81.25  16.00 -19.52   92
 18  \w    106.00 131.00   0.50    0.51    --   81.25  16.00 -19.52   50
 19  \w     49.00 112.00   0.50    0.51    --   81.25  19.00 -82.52  126
 20  \w     35.00  93.00   0.50    0.51    --   76.98   0.00 -60.00  116
 21  \w     47.00 108.00   0.50    0.51    --   76.98   0.00   0.00  122
 22  \w     89.00 116.00   0.50    0.51    --   76.98   0.00  90.00   54
 23  \w    103.00 129.00   0.50    0.51    --   81.25  20.00-159.92   52
 24  \w     82.00 114.00   0.50    0.51    --   76.98   0.00-180.00   64
 25  \w     37.00  79.00   0.50    0.51    --   76.98   0.00-180.00   84
 26  \w     -8.00  40.00   0.50    0.51    --  -10.00  28.00-163.63   96
 27  \w    -52.00 -19.00   0.50    0.51    --  -59.37   0.00-180.00   66
 28  \w    -17.00  10.00   0.50    0.51    --  -26.00  51.00-116.71   54
 29  \w    -15.00  10.00   0.50    0.51    --  -22.00  44.00 -40.82   50
 30  \w   -101.00 -61.00   0.50    0.51    --  -59.37   0.00-180.00   80
 31  \w   -101.00 -57.00   0.50    0.51    --  -59.37   0.00 -90.00   88
 32  \w    -51.00 -18.00   0.50    0.51    --  -59.37   0.00 -90.00   66
 33  \w   -100.00 -75.00   0.50    0.51    --  -59.37   0.00   0.00   50
 34  \w   -100.00 -72.00   0.50    0.51    --  -59.37   0.00 150.00   56
 35  \w    -56.00 -31.00   0.50    0.51    --  -50.00 -24.00 111.42   50
 36  \w    -44.00 -19.00   0.50    0.51    --  -26.00 -27.00 143.97   50
 37  \w    -51.00 -26.00   0.50    0.51    --  -42.00 -25.00 -50.45   50
 38  \w    -48.00 -23.00   0.50    0.51    --  -34.00 -26.00 -70.83   50
 39  \w    -51.00 -26.00   0.50    0.51    --  -42.00 -25.00 -90.03   50
 40  \w    -56.00 -31.00   0.50    0.51    --  -50.00 -24.00-162.89   50
 41  \w    -56.00 -31.00   0.50    0.51    --  -50.00 -24.00-134.33   50
 42  \w    -85.00 -39.00   0.50    0.51    --  -59.37 125.00  60.00   92
 43  \w    -56.00 -31.00   0.50    0.51    --  -50.00 -24.00 131.29   50
 44  \w   -102.00 -66.00   0.50    0.51    --  -59.37 -15.00  60.00   72
 45  \w    -62.00 -37.00   0.50    0.51    --  -58.00 -23.00 158.17   50
 46  \w    -70.00 -41.00   0.50    0.51    --  -66.50 -22.00   6.14   58
 47  \w    -70.00 -40.00   0.50    0.51    --  -66.50 -22.00 -28.19   60
 48  \w    -70.00 -45.00   0.50    0.51    --  -66.50 -22.00 -57.23   50
 49  \w    -62.00 -37.00   0.50    0.51    --  -58.00 -23.00-173.77   50
 50  \w    -53.00 -27.00   0.50    0.51    --  -59.37 -15.00  60.00   52
 51  \w     37.00 112.00   0.50    0.51    --   81.25-129.00  99.07  150
 52  \w     38.00  98.00   0.50    0.51    --   76.98-125.00  60.00  120
 53  \w     36.00  95.00   0.50    0.51    --   76.98-125.00  30.00  118
 54  \w     41.00 109.00   0.50    0.51    --   76.98-125.00 150.00  136
 55  \w     35.00  81.00   0.50    0.51    --   76.98-125.00   0.00   92
 56  \w     79.00 109.00   0.50    0.51    --   76.98-125.00 -90.00   60
 57  \w     36.00  61.00   0.50    0.51    --   76.98-125.00-120.00   50
 58  \w     37.00  86.00   0.50    0.51    --   76.98-125.00-180.00   98
 59  \w     81.00 107.00   0.50    0.51    --   76.98-125.00-120.00   52
 60  \w     40.00  73.00   0.50    0.51    --   76.98-125.00-150.00   66
 61  \w     35.00  72.00   0.50    0.51    --   76.98-125.00 -90.00   74
 62  \w     76.00 101.00   0.50    0.51    --   76.98-125.00 -60.00   50
 63  \w     40.00  71.00   0.50    0.51    --   76.98-125.00 -60.00   62
 64  \w     40.00  76.00   0.50    0.51    --   81.25 -95.00-141.71   72
 65  \w     36.00 105.00   0.50    0.51    --   76.98-125.00 -30.00  138
 66  \w     18.00  70.00   0.50    0.51    --   59.80 -94.00 -60.00  104
 67  \w     18.00  71.00   0.50    0.51    --   59.80 -94.00   0.00  106
 68  \w     35.00  75.00   0.50    0.51    --   76.98-125.00 120.00   80
 69  \w     82.00 108.00   0.50    0.51    --   76.98-125.00 120.00   52
 70  \w     58.00  86.00   0.50    0.51    --   81.25 -83.00 148.25   56
 71  \w     19.00  70.00   0.50    0.51    --   59.80 -94.00  90.00  102
 72  \w     18.00  56.00   0.50    0.51    --   59.80 -94.00-120.00   76
;
_diffrn_measurement_device 'four-circle diffractometer'
_diffrn_measurement_device_type 'XtaLAB Synergy, Dualflex, HyPix-Arc 150'
_diffrn_measurement_method '\w scans'
_diffrn_orient_matrix_type 'CrysAlisPro convention (1999,Acta A55,543-557)'
_diffrn_orient_matrix_UB_11 0.0116417000
_diffrn_orient_matrix_UB_12 0.1795205000
_diffrn_orient_matrix_UB_13 -0.0293002000
_diffrn_orient_matrix_UB_21 -0.0004440000
_diffrn_orient_matrix_UB_22 -0.0802674000
_diffrn_orient_matrix_UB_23 -0.0705869000
_diffrn_orient_matrix_UB_31 -0.2425434000
_diffrn_orient_matrix_UB_32 -0.0046598000
_diffrn_orient_matrix_UB_33 -0.0027763000
_diffrn_radiation_monochromator mirror
_diffrn_radiation_probe x-ray
_diffrn_radiation_type 'Cu K\a'
_diffrn_radiation_wavelength 1.54184
_diffrn_reflns_av_R_equivalents 0.0412
_diffrn_reflns_av_unetI/netI 0.0214
_diffrn_reflns_Laue_measured_fraction_full 0.998
_diffrn_reflns_Laue_measured_fraction_max 0.967
_diffrn_reflns_limit_h_max 4
_diffrn_reflns_limit_h_min -7
_diffrn_reflns_limit_k_max 9
_diffrn_reflns_limit_k_min -9
_diffrn_reflns_limit_l_max 24
_diffrn_reflns_limit_l_min -24
_diffrn_reflns_number 20722
_diffrn_reflns_point_group_measured_fraction_full 0.998
_diffrn_reflns_point_group_measured_fraction_max 0.967
_diffrn_reflns_theta_full 67.684
_diffrn_reflns_theta_max 74.639
_diffrn_reflns_theta_min 2.193
_diffrn_source 'micro-focus sealed X-ray tube'
_diffrn_source_type 'PhotonJet (Cu) X-ray Source'
_exptl_absorpt_coefficient_mu 2.973
_exptl_absorpt_correction_T_max 1.000
_exptl_absorpt_correction_T_min 0.415
_exptl_absorpt_correction_type gaussian
_exptl_absorpt_process_details
;
CrysAlisPro 1.171.41.89a (Rigaku Oxford Diffraction, 2020)
Numerical absorption correction based on gaussian integration over
a multifaceted crystal model
Empirical absorption correction using spherical harmonics,
implemented in SCALE3 ABSPACK scaling algorithm.
;
_exptl_crystal_colour colourless
_exptl_crystal_colour_primary colourless
_exptl_crystal_density_diffrn 1.407
_exptl_crystal_description plate
_exptl_crystal_F_000 444
_exptl_crystal_size_max 0.247
_exptl_crystal_size_mid 0.171
_exptl_crystal_size_min 0.045
_refine_diff_density_max 0.994
_refine_diff_density_min -1.163
_refine_diff_density_rms 0.061
_refine_ls_extinction_method none
_refine_ls_goodness_of_fit_ref 1.033
_refine_ls_hydrogen_treatment constr
_refine_ls_matrix_type full
_refine_ls_number_parameters 240
_refine_ls_number_reflns 3968
_refine_ls_number_restraints 0
_refine_ls_restrained_S_all 1.033
_refine_ls_R_factor_all 0.0375
_refine_ls_R_factor_gt 0.0344
_refine_ls_shift/su_max 0.001
_refine_ls_shift/su_mean 0.000
_refine_ls_structure_factor_coef Fsqd
_refine_ls_weighting_details 'w=1/[\s^2^(Fo^2^)+(0.0242P)^2^+1.3337P] where P=(Fo^2^+2Fc^2^)/3'
_refine_ls_weighting_scheme calc
_refine_ls_wR_factor_gt 0.0768
_refine_ls_wR_factor_ref 0.0788
_reflns_Friedel_coverage 0.000
_reflns_number_gt 3709
_reflns_number_total 3968
_reflns_threshold_expression 'I > 2\s(I)'
_cod_data_source_file d2sc03991e2.cif
_cod_data_source_block cis_syn-(AA)-5
_cod_original_cell_volume 1003.82(6)
_cod_database_code 1567641
_shelx_shelxl_version_number 2018/3
_chemical_oxdiff_formula 'C21 H29 Br1 O4'
_shelx_space_group_comment
;
The symmetry employed for this shelxl refinement is uniquely defined
by the following loop, which should always be used as a source of
symmetry information in preference to the above space-group names.
They are only intended as comments.
;
_olex2_refinement_description
;
1. Fixed Uiso
 At 1.2 times of:
  All C(H) groups, All C(H,H) groups
 At 1.5 times of:
  All C(H,H,H) groups
2.a Ternary CH refined with riding coordinates:
 C11(H11), C16(H16)
2.b Secondary CH2 refined with riding coordinates:
 C17(H17A,H17B), C18(H18A,H18B), C25(H25A,H25B), C26(H26A,H26B)
2.c Aromatic/amide H refined with riding coordinates:
 C3(H3), C4(H4), C6(H6), C7(H7)
2.d Idealised Me refined as rotating group:
 C13(H13A,H13B,H13C), C14(H14A,H14B,H14C), C20(H20A,H20B,H20C), C21(H21A,H21B,
 H21C), C24(H24A,H24B,H24C)
;
_olex2_submission_special_instructions 'No special instructions were received'
_oxdiff_exptl_absorpt_empirical_details
;
Empirical correction (ABSPACK) includes:
- Absorption correction using spherical harmonics
- Frame scaling
;
_oxdiff_exptl_absorpt_empirical_full_max 3.680
_oxdiff_exptl_absorpt_empirical_full_min 0.661

loop_
_space_group_symop_operation_xyz
'x, y, z'
'-x, -y, -z'

loop_
_atom_site_label
_atom_site_type_symbol
_atom_site_fract_x
_atom_site_fract_y
_atom_site_fract_z
_atom_site_U_iso_or_equiv
_atom_site_adp_type
_atom_site_occupancy
_atom_site_site_symmetry_order
_atom_site_calc_flag
_atom_site_refinement_flags_posn
_atom_site_refinement_flags_adp
_atom_site_refinement_flags_occupancy
_atom_site_disorder_assembly
_atom_site_disorder_group
Br1 Br 0.77654(5) 0.87747(4) 0.02160(2) 0.04738(11) Uani 1 1 d . . . . .
O9 O 0.4301(2) 0.12105(19) 0.15653(7) 0.0272(3) Uani 1 1 d . . . . .
O10 O 0.1664(2) 0.28384(16) 0.18445(6) 0.0199(3) Uani 1 1 d . . . . .
O15 O -0.0667(2) 0.15288(16) 0.34025(6) 0.0176(3) Uani 1 1 d . . . . .
O22 O -0.1780(2) -0.23050(16) 0.35417(6) 0.0171(3) Uani 1 1 d . . . . .
C2 C 0.6373(4) 0.6865(3) 0.06203(10) 0.0317(5) Uani 1 1 d . . . . .
C3 C 0.7300(4) 0.5334(3) 0.05962(11) 0.0344(5) Uani 1 1 d . . . . .
H3 H 0.861199 0.524305 0.038469 0.041 Uiso 1 1 calc R U . . .
C4 C 0.6296(3) 0.3921(3) 0.08844(10) 0.0292(5) Uani 1 1 d . . . . .
H4 H 0.691424 0.285345 0.086803 0.035 Uiso 1 1 calc R U . . .
C5 C 0.4381(3) 0.4072(3) 0.11974(9) 0.0211(4) Uani 1 1 d . . . . .
C6 C 0.3480(3) 0.5629(3) 0.12140(10) 0.0248(4) Uani 1 1 d . . . . .
H6 H 0.217054 0.572914 0.142636 0.030 Uiso 1 1 calc R U . . .
C7 C 0.4469(4) 0.7044(3) 0.09238(10) 0.0316(5) Uani 1 1 d . . . . .
H7 H 0.384932 0.811162 0.093368 0.038 Uiso 1 1 calc R U . . .
C8 C 0.3467(3) 0.2543(2) 0.15415(9) 0.0194(4) Uani 1 1 d . . . . .
C11 C 0.0964(3) 0.1612(2) 0.23440(9) 0.0180(4) Uani 1 1 d . . . . .
H11 H 0.223351 0.107654 0.252120 0.022 Uiso 1 1 calc R U . . .
C12 C 0.0087(3) 0.2688(2) 0.29042(9) 0.0187(4) Uani 1 1 d . . . . .
C13 C -0.1579(3) 0.3849(2) 0.26608(10) 0.0234(4) Uani 1 1 d . . . . .
H13A H -0.262933 0.318065 0.238248 0.035 Uiso 1 1 calc R U . . .
H13B H -0.090502 0.476363 0.240076 0.035 Uiso 1 1 calc R U . . .
H13C H -0.227148 0.434840 0.304297 0.035 Uiso 1 1 calc R U . . .
C14 C 0.1881(3) 0.3754(3) 0.32570(10) 0.0267(4) Uani 1 1 d . . . . .
H14A H 0.130620 0.448799 0.360014 0.040 Uiso 1 1 calc R U . . .
H14B H 0.264159 0.446429 0.293482 0.040 Uiso 1 1 calc R U . . .
H14C H 0.285032 0.299633 0.346308 0.040 Uiso 1 1 calc R U . . .
C16 C -0.2691(3) 0.0630(2) 0.32988(9) 0.0165(4) Uani 1 1 d . . . . .
H16 H -0.352581 0.125855 0.297183 0.020 Uiso 1 1 calc R U . . .
C17 C -0.3768(3) 0.0680(2) 0.39678(9) 0.0204(4) Uani 1 1 d . . . . .
H17A H -0.375111 0.187334 0.414057 0.024 Uiso 1 1 calc R U . . .
H17B H -0.525437 0.022819 0.391570 0.024 Uiso 1 1 calc R U . . .
C18 C -0.2608(3) -0.0397(2) 0.44526(9) 0.0199(4) Uani 1 1 d . . . . .
H18A H -0.113763 0.008917 0.451413 0.024 Uiso 1 1 calc R U . . .
H18B H -0.329655 -0.035724 0.488883 0.024 Uiso 1 1 calc R U . . .
C19 C -0.2594(3) -0.2244(2) 0.42064(9) 0.0183(4) Uani 1 1 d . . . . .
C20 C -0.4764(3) -0.3201(3) 0.42497(10) 0.0256(4) Uani 1 1 d . . . . .
H20A H -0.582381 -0.254977 0.402996 0.038 Uiso 1 1 calc R U . . .
H20B H -0.512379 -0.333998 0.471683 0.038 Uiso 1 1 calc R U . . .
H20C H -0.473340 -0.432757 0.402993 0.038 Uiso 1 1 calc R U . . .
C21 C -0.1021(3) -0.3185(3) 0.46117(10) 0.0264(4) Uani 1 1 d . . . . .
H21A H -0.105218 -0.437872 0.445469 0.040 Uiso 1 1 calc R U . . .
H21B H -0.139701 -0.313998 0.508095 0.040 Uiso 1 1 calc R U . . .
H21C H 0.039784 -0.264305 0.456019 0.040 Uiso 1 1 calc R U . . .
C23 C -0.2517(3) -0.1201(2) 0.30356(9) 0.0158(3) Uani 1 1 d . . . . .
C24 C -0.4648(3) -0.1887(3) 0.27390(10) 0.0219(4) Uani 1 1 d . . . . .
H24A H -0.462342 -0.311708 0.264658 0.033 Uiso 1 1 calc R U . . .
H24B H -0.492510 -0.130546 0.232548 0.033 Uiso 1 1 calc R U . . .
H24C H -0.576177 -0.167835 0.305511 0.033 Uiso 1 1 calc R U . . .
C25 C -0.0830(3) -0.1313(2) 0.25023(9) 0.0188(4) Uani 1 1 d . . . . .
H25A H -0.118286 -0.235624 0.222520 0.023 Uiso 1 1 calc R U . . .
H25B H 0.053689 -0.146036 0.272917 0.023 Uiso 1 1 calc R U . . .
C26 C -0.0525(3) 0.0204(2) 0.20371(9) 0.0187(4) Uani 1 1 d . . . . .
H26A H 0.004919 -0.019539 0.161140 0.022 Uiso 1 1 calc R U . . .
H26B H -0.190774 0.066194 0.194208 0.022 Uiso 1 1 calc R U . . .

loop_
_atom_site_aniso_label
_atom_site_aniso_U_11
_atom_site_aniso_U_22
_atom_site_aniso_U_33
_atom_site_aniso_U_23
_atom_site_aniso_U_13
_atom_site_aniso_U_12
Br1 0.06105(19) 0.04866(18) 0.02754(13) 0.00915(11) 0.00216(11) -0.03564(14)
O9 0.0284(8) 0.0286(8) 0.0261(7) 0.0076(6) 0.0079(6) 0.0088(6)
O10 0.0199(7) 0.0178(7) 0.0225(7) 0.0079(5) 0.0064(5) 0.0004(5)
O15 0.0172(6) 0.0171(6) 0.0178(6) 0.0016(5) 0.0013(5) -0.0040(5)
O22 0.0192(6) 0.0164(6) 0.0161(6) 0.0035(5) 0.0011(5) 0.0031(5)
C2 0.0381(12) 0.0371(12) 0.0171(9) 0.0062(8) -0.0003(9) -0.0192(10)
C3 0.0253(11) 0.0527(15) 0.0236(10) 0.0060(10) 0.0056(8) -0.0111(10)
C4 0.0253(11) 0.0385(12) 0.0239(10) 0.0054(9) 0.0054(8) -0.0004(9)
C5 0.0224(10) 0.0253(10) 0.0149(8) 0.0032(7) 0.0006(7) -0.0049(8)
C6 0.0302(11) 0.0234(10) 0.0202(9) 0.0025(8) 0.0040(8) -0.0041(8)
C7 0.0446(13) 0.0254(11) 0.0236(10) 0.0025(8) 0.0035(9) -0.0071(9)
C8 0.0197(9) 0.0218(10) 0.0167(8) 0.0022(7) 0.0005(7) 0.0002(7)
C11 0.0185(9) 0.0165(9) 0.0190(9) 0.0060(7) 0.0032(7) -0.0008(7)
C12 0.0205(9) 0.0150(9) 0.0202(9) 0.0028(7) 0.0033(7) -0.0034(7)
C13 0.0278(10) 0.0155(9) 0.0274(10) 0.0029(7) 0.0054(8) 0.0026(8)
C14 0.0271(11) 0.0237(10) 0.0277(10) -0.0019(8) 0.0020(8) -0.0093(8)
C16 0.0138(8) 0.0159(9) 0.0196(9) 0.0030(7) 0.0018(7) -0.0003(7)
C17 0.0192(9) 0.0191(9) 0.0232(9) 0.0016(7) 0.0062(7) 0.0022(7)
C18 0.0198(9) 0.0227(10) 0.0172(9) 0.0004(7) 0.0037(7) 0.0006(7)
C19 0.0186(9) 0.0207(9) 0.0157(8) 0.0042(7) 0.0024(7) 0.0009(7)
C20 0.0230(10) 0.0261(10) 0.0272(10) 0.0075(8) 0.0034(8) -0.0049(8)
C21 0.0287(11) 0.0310(11) 0.0205(9) 0.0064(8) -0.0006(8) 0.0078(9)
C23 0.0168(9) 0.0147(8) 0.0161(8) 0.0037(6) -0.0004(7) -0.0003(7)
C24 0.0206(10) 0.0217(10) 0.0227(9) 0.0038(7) -0.0039(7) -0.0038(8)
C25 0.0222(9) 0.0145(9) 0.0199(9) 0.0012(7) 0.0033(7) 0.0008(7)
C26 0.0220(9) 0.0175(9) 0.0164(8) 0.0010(7) 0.0026(7) 0.0000(7)

loop_
_atom_type_symbol
_atom_type_description
_atom_type_scat_dispersion_real
_atom_type_scat_dispersion_imag
_atom_type_scat_source
C C 0.0181 0.0091 'International Tables Vol C Tables 4.2.6.8 and 6.1.1.4'
H H 0.0000 0.0000 'International Tables Vol C Tables 4.2.6.8 and 6.1.1.4'
Br Br -0.6763 1.2805 'International Tables Vol C Tables 4.2.6.8 and 6.1.1.4'
O O 0.0492 0.0322 'International Tables Vol C Tables 4.2.6.8 and 6.1.1.4'

loop_
_exptl_crystal_face_index_h
_exptl_crystal_face_index_k
_exptl_crystal_face_index_l
_exptl_crystal_face_perp_dist
0 2 1 0.0206
0 -2 -1 0.0244
1 0 0 0.1499
-1 0 0 0.0937
0 0 1 0.0806
0 0 -1 0.0752

loop_
_geom_angle_atom_site_label_1
_geom_angle_atom_site_label_2
_geom_angle_atom_site_label_3
_geom_angle
_geom_angle_site_symmetry_1
_geom_angle_site_symmetry_3
_geom_angle_publ_flag
C8 O10 C11 116.27(14) . . ?
C16 O15 C12 118.41(13) . . ?
C19 O22 C23 120.99(13) . . ?
C3 C2 Br1 118.47(17) . . ?
C3 C2 C7 122.0(2) . . ?
C7 C2 Br1 119.57(18) . . ?
C2 C3 H3 120.4 . . ?
C2 C3 C4 119.2(2) . . ?
C4 C3 H3 120.4 . . ?
C3 C4 H4 120.1 . . ?
C3 C4 C5 119.9(2) . . ?
C5 C4 H4 120.1 . . ?
C4 C5 C8 117.19(18) . . ?
C6 C5 C4 119.71(19) . . ?
C6 C5 C8 122.97(18) . . ?
C5 C6 H6 119.6 . . ?
C5 C6 C7 120.7(2) . . ?
C7 C6 H6 119.6 . . ?
C2 C7 C6 118.5(2) . . ?
C2 C7 H7 120.8 . . ?
C6 C7 H7 120.8 . . ?
O9 C8 O10 123.79(17) . . ?
O9 C8 C5 123.69(18) . . ?
O10 C8 C5 112.46(16) . . ?
O10 C11 H11 108.0 . . ?
O10 C11 C12 105.13(14) . . ?
O10 C11 C26 110.93(15) . . ?
C12 C11 H11 108.0 . . ?
C26 C11 H11 108.0 . . ?
C26 C11 C12 116.46(15) . . ?
O15 C12 C11 107.14(14) . . ?
O15 C12 C13 113.35(15) . . ?
O15 C12 C14 103.65(15) . . ?
C13 C12 C11 112.76(15) . . ?
C14 C12 C11 109.69(16) . . ?
C14 C12 C13 109.83(16) . . ?
C12 C13 H13A 109.5 . . ?
C12 C13 H13B 109.5 . . ?
C12 C13 H13C 109.5 . . ?
H13A C13 H13B 109.5 . . ?
H13A C13 H13C 109.5 . . ?
H13B C13 H13C 109.5 . . ?
C12 C14 H14A 109.5 . . ?
C12 C14 H14B 109.5 . . ?
C12 C14 H14C 109.5 . . ?
H14A C14 H14B 109.5 . . ?
H14A C14 H14C 109.5 . . ?
H14B C14 H14C 109.5 . . ?
O15 C16 H16 108.9 . . ?
O15 C16 C17 105.83(14) . . ?
O15 C16 C23 112.31(14) . . ?
C17 C16 H16 108.9 . . ?
C17 C16 C23 111.92(15) . . ?
C23 C16 H16 108.9 . . ?
C16 C17 H17A 109.9 . . ?
C16 C17 H17B 109.9 . . ?
H17A C17 H17B 108.3 . . ?
C18 C17 C16 109.15(15) . . ?
C18 C17 H17A 109.9 . . ?
C18 C17 H17B 109.9 . . ?
C17 C18 H18A 109.3 . . ?
C17 C18 H18B 109.3 . . ?
H18A C18 H18B 108.0 . . ?
C19 C18 C17 111.64(15) . . ?
C19 C18 H18A 109.3 . . ?
C19 C18 H18B 109.3 . . ?
O22 C19 C18 109.72(14) . . ?
O22 C19 C20 112.14(15) . . ?
O22 C19 C21 103.67(14) . . ?
C18 C19 C20 112.26(16) . . ?
C18 C19 C21 110.33(16) . . ?
C21 C19 C20 108.38(16) . . ?
C19 C20 H20A 109.5 . . ?
C19 C20 H20B 109.5 . . ?
C19 C20 H20C 109.5 . . ?
H20A C20 H20B 109.5 . . ?
H20A C20 H20C 109.5 . . ?
H20B C20 H20C 109.5 . . ?
C19 C21 H21A 109.5 . . ?
C19 C21 H21B 109.5 . . ?
C19 C21 H21C 109.5 . . ?
H21A C21 H21B 109.5 . . ?
H21A C21 H21C 109.5 . . ?
H21B C21 H21C 109.5 . . ?
O22 C23 C16 112.21(14) . . ?
O22 C23 C24 111.47(14) . . ?
O22 C23 C25 102.57(14) . . ?
C16 C23 C25 112.20(14) . . ?
C24 C23 C16 109.24(15) . . ?
C24 C23 C25 109.00(15) . . ?
C23 C24 H24A 109.5 . . ?
C23 C24 H24B 109.5 . . ?
C23 C24 H24C 109.5 . . ?
H24A C24 H24B 109.5 . . ?
H24A C24 H24C 109.5 . . ?
H24B C24 H24C 109.5 . . ?
C23 C25 H25A 108.0 . . ?
C23 C25 H25B 108.0 . . ?
C23 C25 C26 117.14(15) . . ?
H25A C25 H25B 107.3 . . ?
C26 C25 H25A 108.0 . . ?
C26 C25 H25B 108.0 . . ?
C11 C26 C25 111.36(15) . . ?
C11 C26 H26A 109.4 . . ?
C11 C26 H26B 109.4 . . ?
C25 C26 H26A 109.4 . . ?
C25 C26 H26B 109.4 . . ?
H26A C26 H26B 108.0 . . ?

loop_
_geom_bond_atom_site_label_1
_geom_bond_atom_site_label_2
_geom_bond_distance
_geom_bond_site_symmetry_2
_geom_bond_publ_flag
Br1 C2 1.899(2) . ?
O9 C8 1.207(2) . ?
O10 C8 1.340(2) . ?
O10 C11 1.466(2) . ?
O15 C12 1.440(2) . ?
O15 C16 1.434(2) . ?
O22 C19 1.446(2) . ?
O22 C23 1.448(2) . ?
C2 C3 1.375(4) . ?
C2 C7 1.380(3) . ?
C3 H3 0.9500 . ?
C3 C4 1.388(3) . ?
C4 H4 0.9500 . ?
C4 C5 1.392(3) . ?
C5 C6 1.385(3) . ?
C5 C8 1.491(3) . ?
C6 H6 0.9500 . ?
C6 C7 1.388(3) . ?
C7 H7 0.9500 . ?
C11 H11 1.0000 . ?
C11 C12 1.528(3) . ?
C11 C26 1.518(3) . ?
C12 C13 1.527(3) . ?
C12 C14 1.523(3) . ?
C13 H13A 0.9800 . ?
C13 H13B 0.9800 . ?
C13 H13C 0.9800 . ?
C14 H14A 0.9800 . ?
C14 H14B 0.9800 . ?
C14 H14C 0.9800 . ?
C16 H16 1.0000 . ?
C16 C17 1.524(2) . ?
C16 C23 1.532(2) . ?
C17 H17A 0.9900 . ?
C17 H17B 0.9900 . ?
C17 C18 1.522(3) . ?
C18 H18A 0.9900 . ?
C18 H18B 0.9900 . ?
C18 C19 1.521(3) . ?
C19 C20 1.531(3) . ?
C19 C21 1.522(3) . ?
C20 H20A 0.9800 . ?
C20 H20B 0.9800 . ?
C20 H20C 0.9800 . ?
C21 H21A 0.9800 . ?
C21 H21B 0.9800 . ?
C21 H21C 0.9800 . ?
C23 C24 1.530(2) . ?
C23 C25 1.537(2) . ?
C24 H24A 0.9800 . ?
C24 H24B 0.9800 . ?
C24 H24C 0.9800 . ?
C25 H25A 0.9900 . ?
C25 H25B 0.9900 . ?
C25 C26 1.539(2) . ?
C26 H26A 0.9900 . ?
C26 H26B 0.9900 . ?

loop_
_geom_torsion_atom_site_label_1
_geom_torsion_atom_site_label_2
_geom_torsion_atom_site_label_3
_geom_torsion_atom_site_label_4
_geom_torsion
_geom_torsion_site_symmetry_1
_geom_torsion_site_symmetry_2
_geom_torsion_site_symmetry_3
_geom_torsion_site_symmetry_4
_geom_torsion_publ_flag
Br1 C2 C3 C4 -179.48(16) . . . . ?
Br1 C2 C7 C6 179.82(16) . . . . ?
O10 C11 C12 O15 178.73(13) . . . . ?
O10 C11 C12 C13 53.34(19) . . . . ?
O10 C11 C12 C14 -69.39(18) . . . . ?
O10 C11 C26 C25 165.68(14) . . . . ?
O15 C16 C17 C18 -67.72(18) . . . . ?
O15 C16 C23 O22 73.09(18) . . . . ?
O15 C16 C23 C24 -162.76(14) . . . . ?
O15 C16 C23 C25 -41.8(2) . . . . ?
O22 C23 C25 C26 -154.85(15) . . . . ?
C2 C3 C4 C5 -0.5(3) . . . . ?
C3 C2 C7 C6 0.3(3) . . . . ?
C3 C4 C5 C6 0.6(3) . . . . ?
C3 C4 C5 C8 -175.44(18) . . . . ?
C4 C5 C6 C7 -0.2(3) . . . . ?
C4 C5 C8 O9 0.6(3) . . . . ?
C4 C5 C8 O10 177.93(17) . . . . ?
C5 C6 C7 C2 -0.2(3) . . . . ?
C6 C5 C8 O9 -175.32(19) . . . . ?
C6 C5 C8 O10 2.0(3) . . . . ?
C7 C2 C3 C4 0.0(3) . . . . ?
C8 O10 C11 C12 140.66(16) . . . . ?
C8 O10 C11 C26 -92.65(18) . . . . ?
C8 C5 C6 C7 175.56(18) . . . . ?
C11 O10 C8 O9 14.1(3) . . . . ?
C11 O10 C8 C5 -163.31(15) . . . . ?
C12 O15 C16 C17 -137.82(15) . . . . ?
C12 O15 C16 C23 99.78(17) . . . . ?
C12 C11 C26 C25 -74.2(2) . . . . ?
C16 O15 C12 C11 -79.81(18) . . . . ?
C16 O15 C12 C13 45.2(2) . . . . ?
C16 O15 C12 C14 164.24(15) . . . . ?
C16 C17 C18 C19 -59.5(2) . . . . ?
C16 C23 C25 C26 -34.2(2) . . . . ?
C17 C16 C23 O22 -45.8(2) . . . . ?
C17 C16 C23 C24 78.36(18) . . . . ?
C17 C16 C23 C25 -160.66(15) . . . . ?
C17 C18 C19 O22 53.41(19) . . . . ?
C17 C18 C19 C20 -72.0(2) . . . . ?
C17 C18 C19 C21 167.01(16) . . . . ?
C19 O22 C23 C16 43.5(2) . . . . ?
C19 O22 C23 C24 -79.39(19) . . . . ?
C19 O22 C23 C25 164.12(14) . . . . ?
C23 O22 C19 C18 -46.8(2) . . . . ?
C23 O22 C19 C20 78.6(2) . . . . ?
C23 O22 C19 C21 -164.68(15) . . . . ?
C23 C16 C17 C18 54.9(2) . . . . ?
C23 C25 C26 C11 85.0(2) . . . . ?
C24 C23 C25 C26 86.89(19) . . . . ?
C26 C11 C12 O15 55.5(2) . . . . ?
C26 C11 C12 C13 -69.9(2) . . . . ?
C26 C11 C12 C14 167.39(16) . . . . ?

loop_
_exptl_oxdiff_crystal_face_indexfrac_h
_exptl_oxdiff_crystal_face_indexfrac_k
_exptl_oxdiff_crystal_face_indexfrac_l
_exptl_oxdiff_crystal_face_x
_exptl_oxdiff_crystal_face_y
_exptl_oxdiff_crystal_face_z
-0.0015 2.0142 0.9163 0.3347 -0.2264 -0.0116
0.0015 -2.0142 -0.9163 -0.3347 0.2264 0.0116
0.9988 0.0006 0.0058 0.0116 -0.0009 -0.2423
-0.9988 -0.0006 -0.0058 -0.0116 0.0009 0.2423
-0.0022 0.0147 0.9946 -0.0265 -0.0714 -0.0023
0.0022 -0.0147 -0.9946 0.0265 0.0714 0.0023
